data_2206063
loop_
_publ_author_name
'Krishnaiah, M.'
'Surendra Babu, V. H. H.'
'Radha Krishna, J.'
'Ananda Kumar, K.'
'Suresh Reddy, C.'
'Puranik, Vedavathi G.'

_publ_section_title 6-(2,4-Dichlorophenoxy)dibenzo[<i>d</i>,<i>f</i>][1,3,2]dioxaphosphepine-6-sulfide
_journal_issue 6
_journal_name_full 'Acta Crystallographica Section E'
_journal_page_first o1646
_journal_page_last o1648
_journal_paper_doi 10.1107/S1600536805013991
_journal_volume 61
_journal_year 2005
_chemical_formula_iupac 'C18 H11 Cl2 O3 P S'
_chemical_formula_moiety 'C18 H11 Cl2 O3 P S'
_chemical_formula_sum 'C18 H11 Cl2 O3 P S'
_chemical_formula_weight 409.20
_chemical_name_systematic
;
6-(2,4-Dichlorophenoxy)dibenzo[d,f][1,3,2]dioxaphosphepine-6-sulfide
;
_space_group_IT_number 14
_symmetry_cell_setting monoclinic
_symmetry_space_group_name_Hall '-P 2yn'
_symmetry_space_group_name_H-M 'P 1 21/n 1'
_atom_sites_solution_hydrogens geom
_atom_sites_solution_primary direct
_atom_sites_solution_secondary difmap
_audit_creation_method SHELXL97
_cell_angle_alpha 90.00
_cell_angle_beta 99.583(9)
_cell_angle_gamma 90.00
_cell_formula_units_Z 4
_cell_length_a 10.816(6)
_cell_length_b 13.615(8)
_cell_length_c 12.321(7)
_cell_measurement_reflns_used 988
_cell_measurement_temperature 293(2)
_cell_measurement_theta_max 25.00
_cell_measurement_theta_min 2.32
_cell_volume 1789.1(18)
_computing_cell_refinement 'SAINT (Bruker, 2002)'
_computing_data_collection 'SMART (Bruker, 2001)'
_computing_data_reduction SAINT
_computing_molecular_graphics 'ZORTEPII (Zsolnai, 1997)'
_computing_publication_material
;
enCIFer (Version 1.0; Allen <i>et al.</i>, 2004) and PARST (Nardelli,
1995)
;
_computing_structure_refinement 'SHELXL97 (Sheldrick, 1997)'
_computing_structure_solution 'SHELXS97 (Sheldrick, 1997)'
_diffrn_ambient_temperature 293(2)
_diffrn_measured_fraction_theta_full 0.991
_diffrn_measured_fraction_theta_max 0.991
_diffrn_measurement_device_type 'Bruker SMART APEX CCD'
_diffrn_measurement_method \w
_diffrn_radiation_monochromator graphite
_diffrn_radiation_source 'fine-focus sealed tube'
_diffrn_radiation_type MoK\a
_diffrn_radiation_wavelength 0.71073
_diffrn_reflns_av_R_equivalents 0.0151
_diffrn_reflns_av_sigmaI/netI 0.0169
_diffrn_reflns_limit_h_max 12
_diffrn_reflns_limit_h_min -12
_diffrn_reflns_limit_k_max 11
_diffrn_reflns_limit_k_min -16
_diffrn_reflns_limit_l_max 14
_diffrn_reflns_limit_l_min -14
_diffrn_reflns_number 8553
_diffrn_reflns_theta_full 25.00
_diffrn_reflns_theta_max 25.00
_diffrn_reflns_theta_min 2.32
_diffrn_standards_number 0
_exptl_absorpt_coefficient_mu 0.583
_exptl_absorpt_correction_T_max 0.864
_exptl_absorpt_correction_T_min 0.753
_exptl_absorpt_correction_type multi-scan
_exptl_absorpt_process_details '(SADABS; Bruker, 2001)'
_exptl_crystal_colour yellow
_exptl_crystal_density_diffrn 1.519
_exptl_crystal_density_method 'not measured'
_exptl_crystal_description rectangular
_exptl_crystal_F_000 832
_exptl_crystal_size_max 0.48
_exptl_crystal_size_mid 0.25
_exptl_crystal_size_min 0.25
_refine_diff_density_max 0.460
_refine_diff_density_min -0.407
_refine_ls_extinction_coef 0.046(3)
_refine_ls_extinction_expression Fc^*^=kFc[1+0.001xFc^2^\l^3^/sin(2\q)]^-1/4^
_refine_ls_extinction_method 'SHELXL97 (Sheldrick, 1997)'
_refine_ls_goodness_of_fit_ref 1.127
_refine_ls_hydrogen_treatment refall
_refine_ls_matrix_type full
_refine_ls_number_parameters 271
_refine_ls_number_reflns 3119
_refine_ls_number_restraints 0
_refine_ls_restrained_S_all 1.127
_refine_ls_R_factor_all 0.0457
_refine_ls_R_factor_gt 0.0428
_refine_ls_shift/su_max 0.001
_refine_ls_shift/su_mean 0.000
_refine_ls_structure_factor_coef Fsqd
_refine_ls_weighting_details 'calc w = 1/[\s^2^(Fo^2^)+(0.0628P)^2^+0.5542P] where P = (Fo^2^+2Fc^2^)/3'
_refine_ls_weighting_scheme calc
_refine_ls_wR_factor_gt 0.1086
_refine_ls_wR_factor_ref 0.1115
_reflns_number_gt 2831
_reflns_number_total 3119
_reflns_threshold_expression I>2\s(I)
_cod_data_source_file sj6078.cif
_cod_data_source_block I
_cod_original_cell_volume 1789.0(18)
_cod_original_sg_symbol_H-M 'P 21/n'
_cod_database_code 2206063
_cod_database_fobs_code 2206063

loop_
_symmetry_equiv_pos_as_xyz
'x, y, z'
'-x+1/2, y+1/2, -z+1/2'
'-x, -y, -z'
'x-1/2, -y-1/2, z-1/2'

loop_
_atom_site_label
_atom_site_fract_x
_atom_site_fract_y
_atom_site_fract_z
_atom_site_U_iso_or_equiv
_atom_site_adp_type
_atom_site_calc_flag
_atom_site_occupancy
_atom_site_type_symbol
H2 -0.103(2) 0.688(2) 0.537(2) 0.066(7) Uiso d 1 H
H15 0.534(3) 0.662(2) 0.469(2) 0.075(8) Uiso d 1 H
H5 -0.380(2) 0.8103(19) 0.241(2) 0.058(6) Uiso d 1 H
H8 -0.447(3) 0.6504(19) 0.141(2) 0.070(7) Uiso d 1 H
H11 -0.076(3) 0.5867(19) 0.005(2) 0.065(7) Uiso d 1 H
H4 -0.362(3) 0.883(2) 0.412(2) 0.071(8) Uiso d 1 H
H3 -0.230(3) 0.825(2) 0.564(3) 0.093(10) Uiso d 1 H
H9 -0.441(3) 0.590(2) -0.037(3) 0.092(10) Uiso d 1 H
H18 0.138(3) 0.584(2) 0.544(2) 0.068(8) Uiso d 1 H
H10 -0.261(2) 0.558(2) -0.104(2) 0.070(7) Uiso d 1 H
H17 0.311(3) 0.547(2) 0.671(3) 0.081(9) Uiso d 1 H
P 0.02337(4) 0.59495(4) 0.29913(4) 0.04315(19) Uani d 1 P
S 0.08408(5) 0.46789(4) 0.27403(5) 0.0600(2) Uani d 1 S
Cl1 0.35244(7) 0.72052(7) 0.28874(6) 0.0842(3) Uani d 1 Cl
Cl2 0.56846(9) 0.57733(7) 0.67872(8) 0.1151(4) Uani d 1 Cl
O2 -0.02728(12) 0.66252(11) 0.19715(11) 0.0478(4) Uani d 1 O
O1 -0.08920(13) 0.59033(10) 0.36641(12) 0.0494(4) Uani d 1 O
O3 0.11994(12) 0.67146(10) 0.36156(13) 0.0525(4) Uani d 1 O
C12 -0.14454(18) 0.63868(15) 0.13420(16) 0.0446(4) Uani d 1 C
C14 0.34087(19) 0.66563(15) 0.41213(17) 0.0493(5) Uani d 1 C
C7 -0.25209(18) 0.66102(15) 0.17678(16) 0.0462(5) Uani d 1 C
C6 -0.24581(17) 0.70683(15) 0.28564(16) 0.0462(4) Uani d 1 C
C11 -0.1474(2) 0.60049(18) 0.03081(18) 0.0555(5) Uani d 1 C
C13 0.22484(17) 0.64337(14) 0.43638(16) 0.0445(4) Uani d 1 C
C8 -0.3666(2) 0.64117(19) 0.1094(2) 0.0596(6) Uani d 1 C
C1 -0.16360(18) 0.67370(15) 0.37699(16) 0.0465(5) Uani d 1 C
C9 -0.3705(2) 0.6026(2) 0.0058(2) 0.0672(7) Uani d 1 C
C15 0.4476(2) 0.64499(19) 0.4871(2) 0.0628(6) Uani d 1 C
C2 -0.1570(2) 0.7153(2) 0.47905(19) 0.0631(6) Uani d 1 C
C16 0.4345(2) 0.60174(18) 0.5842(2) 0.0647(7) Uani d 1 C
C18 0.2134(2) 0.59914(19) 0.5337(2) 0.0598(6) Uani d 1 C
C5 -0.3214(2) 0.78628(18) 0.30210(19) 0.0561(5) Uani d 1 C
C10 -0.2624(3) 0.5824(2) -0.0338(2) 0.0647(6) Uani d 1 C
C17 0.3192(3) 0.5776(2) 0.6089(2) 0.0682(7) Uani d 1 C
C4 -0.3146(2) 0.8304(2) 0.4028(2) 0.0664(6) Uani d 1 C
C3 -0.2329(3) 0.7950(2) 0.4916(2) 0.0733(7) Uani d 1 C

loop_
_atom_site_aniso_label
_atom_site_aniso_U_11
_atom_site_aniso_U_22
_atom_site_aniso_U_33
_atom_site_aniso_U_12
_atom_site_aniso_U_13
_atom_site_aniso_U_23
P 0.0339(3) 0.0458(3) 0.0467(3) -0.00054(19) -0.0024(2) 0.0054(2)
S 0.0545(3) 0.0505(3) 0.0710(4) 0.0058(2) -0.0016(3) -0.0048(2)
Cl1 0.0758(4) 0.1119(6) 0.0672(4) -0.0126(4) 0.0183(3) 0.0203(4)
Cl2 0.1008(6) 0.1070(6) 0.1091(7) 0.0260(5) -0.0656(5) -0.0131(5)
O2 0.0359(7) 0.0579(8) 0.0475(8) -0.0032(6) 0.0012(6) 0.0118(6)
O1 0.0431(7) 0.0539(8) 0.0502(8) 0.0034(6) 0.0045(6) 0.0148(6)
O3 0.0417(7) 0.0458(8) 0.0633(9) 0.0002(6) -0.0112(6) 0.0037(6)
C12 0.0399(9) 0.0492(10) 0.0416(10) -0.0005(8) -0.0020(8) 0.0098(8)
C14 0.0450(10) 0.0523(11) 0.0483(11) -0.0032(9) 0.0012(8) -0.0031(9)
C7 0.0393(10) 0.0528(11) 0.0438(10) 0.0003(8) -0.0015(8) 0.0061(8)
C6 0.0364(9) 0.0555(11) 0.0453(10) -0.0013(8) 0.0032(8) 0.0054(8)
C11 0.0569(13) 0.0642(13) 0.0445(11) 0.0060(10) 0.0062(10) 0.0068(9)
C13 0.0401(10) 0.0424(10) 0.0470(10) 0.0004(8) -0.0045(8) -0.0026(8)
C8 0.0404(11) 0.0760(15) 0.0580(13) 0.0008(10) -0.0047(9) 0.0029(11)
C1 0.0387(9) 0.0545(11) 0.0453(10) 0.0003(8) 0.0043(8) 0.0085(9)
C9 0.0572(14) 0.0825(17) 0.0538(13) -0.0067(12) -0.0149(11) -0.0009(12)
C15 0.0408(11) 0.0688(15) 0.0733(16) -0.0015(10) -0.0062(10) -0.0082(12)
C2 0.0598(13) 0.0827(17) 0.0435(12) 0.0063(12) -0.0009(10) 0.0064(11)
C16 0.0637(14) 0.0569(13) 0.0620(14) 0.0120(11) -0.0230(11) -0.0110(11)
C18 0.0557(13) 0.0647(14) 0.0584(13) -0.0018(11) 0.0077(10) 0.0086(10)
C5 0.0449(11) 0.0676(14) 0.0544(12) 0.0103(10) 0.0048(9) 0.0040(10)
C10 0.0726(16) 0.0728(16) 0.0435(12) 0.0008(12) -0.0059(11) 0.0005(11)
C17 0.0841(18) 0.0656(15) 0.0494(13) 0.0059(13) -0.0055(12) 0.0075(11)
C4 0.0613(14) 0.0728(16) 0.0656(15) 0.0143(12) 0.0127(12) -0.0038(12)
C3 0.0759(16) 0.0910(19) 0.0521(14) 0.0106(14) 0.0080(12) -0.0106(13)

loop_
_atom_type_symbol
_atom_type_description
_atom_type_scat_dispersion_real
_atom_type_scat_dispersion_imag
_atom_type_scat_source
C C 0.0033 0.0016 'International Tables Vol C Tables 4.2.6.8 and 6.1.1.4'
H H 0.0000 0.0000 'International Tables Vol C Tables 4.2.6.8 and 6.1.1.4'
O O 0.0106 0.0060 'International Tables Vol C Tables 4.2.6.8 and 6.1.1.4'
P P 0.1023 0.0942 'International Tables Vol C Tables 4.2.6.8 and 6.1.1.4'
S S 0.1246 0.1234 'International Tables Vol C Tables 4.2.6.8 and 6.1.1.4'
Cl Cl 0.1484 0.1585 'International Tables Vol C Tables 4.2.6.8 and 6.1.1.4'

loop_
_geom_angle_atom_site_label_1
_geom_angle_atom_site_label_2
_geom_angle_atom_site_label_3
_geom_angle
_geom_angle_publ_flag
O2 P O3 96.71(9) ?
O2 P O1 104.14(8) y
O3 P O1 105.94(9) y
O2 P S 119.06(7) y
O3 P S 117.54(7) y
O1 P S 111.51(6) y
C12 O2 P 117.68(12) y
C1 O1 P 121.10(12) y
C13 O3 P 122.75(13) y
C11 C12 C7 122.92(19) y
C11 C12 O2 118.53(18) y
C7 C12 O2 118.41(18) y
C13 C14 C15 120.2(2) ?
C13 C14 Cl1 119.55(16) ?
C15 C14 Cl1 120.27(18) ?
C12 C7 C8 116.7(2) y
C12 C7 C6 121.58(17) y
C8 C7 C6 121.72(19) y
C1 C6 C5 116.6(2) y
C1 C6 C7 121.85(19) y
C5 C6 C7 121.59(18) y
C12 C11 C10 118.8(2) ?
C12 C11 H11 121.2(17) ?
C10 C11 H11 120.0(17) ?
C18 C13 C14 120.6(2) ?
C18 C13 O3 121.33(19) y
C14 C13 O3 118.03(18) y
C9 C8 C7 120.9(2) ?
C9 C8 H8 120.3(15) ?
C7 C8 H8 118.7(15) ?
C2 C1 C6 122.6(2) y
C2 C1 O1 118.30(18) y
C6 C1 O1 119.01(18) y
C10 C9 C8 120.8(2) ?
C10 C9 H9 117(2) ?
C8 C9 H9 122(2) ?
C16 C15 C14 118.5(2) ?
C16 C15 H15 121.5(16) ?
C14 C15 H15 120.0(16) ?
C1 C2 C3 119.0(2) ?
C1 C2 H2 118.7(16) ?
C3 C2 H2 122.3(16) ?
C15 C16 C17 122.0(2) ?
C15 C16 Cl2 118.4(2) ?
C17 C16 Cl2 119.6(2) ?
C13 C18 C17 119.8(2) ?
C13 C18 H18 117.2(19) ?
C17 C18 H18 122.9(19) ?
C4 C5 C6 121.9(2) ?
C4 C5 H5 119.5(15) ?
C6 C5 H5 118.6(15) ?
C9 C10 C11 119.9(2) ?
C9 C10 H10 123.6(17) ?
C11 C10 H10 116.4(17) ?
C16 C17 C18 118.9(2) ?
C16 C17 H17 122(2) ?
C18 C17 H17 119(2) ?
C5 C4 C3 119.9(2) ?
C5 C4 H4 121.2(19) ?
C3 C4 H4 118.9(18) ?
C4 C3 C2 120.0(2) ?
C4 C3 H3 120(2) ?
C2 C3 H3 120(2) ?

loop_
_geom_bond_atom_site_label_1
_geom_bond_atom_site_label_2
_geom_bond_distance
_geom_bond_publ_flag
P O2 1.5799(15) y
P O3 1.5812(16) y
P O1 1.5842(16) y
P S 1.8939(12) y
Cl1 C14 1.717(2) ?
Cl2 C16 1.733(2) ?
O2 C12 1.410(2) y
O1 C1 1.410(3) y
O3 C13 1.391(2) y
C12 C11 1.371(3) ?
C12 C7 1.387(3) y
C14 C13 1.371(3) ?
C14 C15 1.382(3) ?
C7 C8 1.398(3) ?
C7 C6 1.470(3) y
C6 C1 1.388(3) y
C6 C5 1.391(3) ?
C11 C10 1.382(4) ?
C11 H11 0.90(3) ?
C13 C18 1.366(3) ?
C8 C9 1.374(4) ?
C8 H8 1.01(3) ?
C1 C2 1.370(3) ?
C9 C10 1.368(4) ?
C9 H9 0.87(3) ?
C15 C16 1.362(4) ?
C15 H15 1.02(3) ?
C2 C3 1.385(4) ?
C2 H2 0.92(3) ?
C16 C17 1.372(4) ?
C18 C17 1.378(4) ?
C18 H18 0.87(3) ?
C5 C4 1.369(4) ?
C5 H5 0.96(3) ?
C10 H10 0.93(3) ?
C17 H17 0.89(3) ?
C4 C3 1.374(4) ?
C4 H4 0.90(3) ?
C3 H3 0.98(3) ?

loop_
_geom_torsion_atom_site_label_1
_geom_torsion_atom_site_label_2
_geom_torsion_atom_site_label_3
_geom_torsion_atom_site_label_4
_geom_torsion
_geom_torsion_publ_flag
O3 P O2 C12 -159.88(14) y
O1 P O2 C12 -51.53(16) y
S P O2 C12 73.40(15) ?
O2 P O1 C1 -38.57(16) y
O3 P O1 C1 62.80(16) y
S P O1 C1 -168.19(13) ?
O2 P O3 C13 -155.58(16) ?
O1 P O3 C13 97.60(16) ?
S P O3 C13 -27.79(18) ?
P O2 C12 C11 -108.54(19) n
P O2 C12 C7 75.7(2) y
C11 C12 C7 C8 1.0(3) ?
O2 C12 C7 C8 176.61(19) ?
C11 C12 C7 C6 -176.7(2) ?
O2 C12 C7 C6 -1.1(3) ?
C12 C7 C6 C1 -45.7(3) ?
C8 C7 C6 C1 136.7(2) ?
C12 C7 C6 C5 133.7(2) ?
C8 C7 C6 C5 -43.9(3) ?
C7 C12 C11 C10 -0.6(3) ?
O2 C12 C11 C10 -176.2(2) ?
C15 C14 C13 C18 -1.1(3) ?
Cl1 C14 C13 C18 179.59(18) ?
C15 C14 C13 O3 175.79(19) ?
Cl1 C14 C13 O3 -3.5(3) ?
P O3 C13 C18 -65.9(3) y
P O3 C13 C14 117.23(19) y
C12 C7 C8 C9 -0.8(3) ?
C6 C7 C8 C9 176.9(2) ?
C5 C6 C1 C2 0.8(3) ?
C7 C6 C1 C2 -179.7(2) ?
C5 C6 C1 O1 176.86(18) y
C7 C6 C1 O1 -3.7(3) y
P O1 C1 C2 -112.8(2) ?
P O1 C1 C6 71.0(2) y
C7 C8 C9 C10 0.2(4) ?
C13 C14 C15 C16 0.5(3) ?
Cl1 C14 C15 C16 179.76(19) ?
C6 C1 C2 C3 -1.6(4) ?
O1 C1 C2 C3 -177.7(2) ?
C14 C15 C16 C17 0.6(4) ?
C14 C15 C16 Cl2 -179.22(18) ?
C14 C13 C18 C17 0.7(4) ?
O3 C13 C18 C17 -176.1(2) ?
C1 C6 C5 C4 0.6(3) ?
C7 C6 C5 C4 -178.9(2) ?
C8 C9 C10 C11 0.2(4) ?
C12 C11 C10 C9 0.0(4) ?
C15 C16 C17 C18 -0.9(4) ?
Cl2 C16 C17 C18 178.8(2) ?
C13 C18 C17 C16 0.3(4) ?
C6 C5 C4 C3 -1.2(4) ?
C5 C4 C3 C2 0.4(4) ?
C1 C2 C3 C4 1.0(4) ?

loop_
_cod_related_entry_id
_cod_related_entry_database
_cod_related_entry_code
1 ChemSpider 21129386
